data_1544843
loop_
_publ_author_name
'Gao, Meng'
'Su, Huifang'
'Lin, Yuhan'
'Ling, Xia'
'Li, Shiwu'
'Qin, Anjun'
'Tang, Ben Zhong'

_publ_section_title
;
 Photoactivatable aggregation-induced emission probes for lipid
 droplets-specific live cell imaging
;
_journal_issue 3
_journal_name_full 'Chem. Sci.'
_journal_page_first 1763
_journal_paper_doi 10.1039/C6SC04842K
_journal_volume 8
_journal_year 2017
_chemical_formula_moiety 'C35 H28 N4 O'
_chemical_formula_sum 'C35 H28 N4 O'
_chemical_formula_weight 520.61
_chemical_name_systematic
;
 ? 
;
_space_group_crystal_system monoclinic
_space_group_IT_number 14
_space_group_name_Hall '-P 2yn'
_space_group_name_H-M_alt 'P 1 21/n 1'
_symmetry_space_group_name_Hall '-P 2yn'
_symmetry_space_group_name_H-M 'P 1 21/n 1'
_atom_sites_solution_hydrogens geom
_atom_sites_solution_primary direct
_atom_sites_solution_secondary difmap
_audit_creation_date 2016-05-12
_audit_creation_method
;
Olex2 1.2
(compiled 2014.03.20 svn.r2914 for OlexSys, GUI svn.r4816)
;
_audit_update_record
;
2016-08-04 deposited with the CCDC.
2016-12-21 downloaded from the CCDC.
;
_cell_angle_alpha 90.00
_cell_angle_beta 93.525(7)
_cell_angle_gamma 90.00
_cell_formula_units_Z 4
_cell_length_a 9.3590(8)
_cell_length_b 10.6693(9)
_cell_length_c 27.872(2)
_cell_measurement_reflns_used 2362
_cell_measurement_temperature 281.4
_cell_measurement_theta_max 29.2096
_cell_measurement_theta_min 2.9045
_cell_volume 2777.9(4)
_computing_cell_refinement
;
CrysAlisPro, Agilent Technologies,
Version 1.171.35.11 (release 16-05-2011 CrysAlis171 .NET)
(compiled May 16 2011,17:55:39)
;
_computing_data_collection
;
CrysAlisPro, Agilent Technologies,
Version 1.171.35.11 (release 16-05-2011 CrysAlis171 .NET)
(compiled May 16 2011,17:55:39)
;
_computing_data_reduction
;
CrysAlisPro, Agilent Technologies,
Version 1.171.35.11 (release 16-05-2011 CrysAlis171 .NET)
(compiled May 16 2011,17:55:39)
;
_computing_molecular_graphics 'Olex2 (Dolomanov et al., 2009)'
_computing_publication_material 'Olex2 (Dolomanov et al., 2009)'
_computing_structure_refinement 'ShelXL (Sheldrick, 2008)'
_computing_structure_solution 'ShelXS (Sheldrick, 2008)'
_diffrn_ambient_temperature 281.4
_diffrn_detector_area_resol_mean 10.3592
_diffrn_measured_fraction_theta_full 0.996
_diffrn_measured_fraction_theta_max 0.996
_diffrn_measurement_device_type 'Xcalibur, Atlas, Gemini ultra'
_diffrn_measurement_method '\w scans'
_diffrn_orient_matrix_UB_11 0.0108854000
_diffrn_orient_matrix_UB_12 0.0639305000
_diffrn_orient_matrix_UB_13 0.0061838000
_diffrn_orient_matrix_UB_21 0.0459064000
_diffrn_orient_matrix_UB_22 -0.0182445000
_diffrn_orient_matrix_UB_23 0.0199708000
_diffrn_orient_matrix_UB_31 0.0594740000
_diffrn_orient_matrix_UB_32 0.0023214000
_diffrn_orient_matrix_UB_33 -0.0145734000
_diffrn_radiation_monochromator graphite
_diffrn_radiation_type MoK\a
_diffrn_radiation_wavelength 0.71073
_diffrn_reflns_av_R_equivalents 0.0411
_diffrn_reflns_av_unetI/netI 0.0535
_diffrn_reflns_limit_h_max 10
_diffrn_reflns_limit_h_min -11
_diffrn_reflns_limit_k_max 9
_diffrn_reflns_limit_k_min -12
_diffrn_reflns_limit_l_max 33
_diffrn_reflns_limit_l_min -31
_diffrn_reflns_number 12410
_diffrn_reflns_theta_full 25.35
_diffrn_reflns_theta_max 25.35
_diffrn_reflns_theta_min 2.91
_diffrn_source 'Enhance (Mo) X-ray Source'
_exptl_absorpt_coefficient_mu 0.076
_exptl_absorpt_correction_T_max 1.00000
_exptl_absorpt_correction_T_min 0.98681
_exptl_absorpt_correction_type multi-scan
_exptl_absorpt_process_details
;
CrysAlisPro, Agilent Technologies,
Version 1.171.35.11 (release 16-05-2011 CrysAlis171 .NET)
(compiled May 16 2011,17:55:39)
Empirical absorption correction using spherical harmonics,
 implemented in SCALE3 ABSPACK scaling algorithm.
;
_exptl_crystal_colour yellow
_exptl_crystal_colour_primary yellow
_exptl_crystal_density_diffrn 1.245
_exptl_crystal_density_method 'not measured'
_exptl_crystal_description block
_exptl_crystal_F_000 1096
_exptl_crystal_size_max 0.48
_exptl_crystal_size_mid 0.4
_exptl_crystal_size_min 0.36
_refine_diff_density_max 0.173
_refine_diff_density_min -0.169
_refine_diff_density_rms 0.039
_refine_ls_extinction_coef 0.0062(8)
_refine_ls_extinction_expression Fc^*^=kFc[1+0.001xFc^2^\l^3^/sin(2\q)]^-1/4^
_refine_ls_extinction_method SHELXL
_refine_ls_goodness_of_fit_ref 1.027
_refine_ls_hydrogen_treatment constr
_refine_ls_matrix_type full
_refine_ls_number_parameters 395
_refine_ls_number_reflns 5059
_refine_ls_number_restraints 0
_refine_ls_restrained_S_all 1.027
_refine_ls_R_factor_all 0.0981
_refine_ls_R_factor_gt 0.0525
_refine_ls_shift/su_max 0.000
_refine_ls_shift/su_mean 0.000
_refine_ls_structure_factor_coef Fsqd
_refine_ls_weighting_details 'calc w=1/[\s^2^(Fo^2^)+(0.0557P)^2^+0.1546P] where P=(Fo^2^+2Fc^2^)/3'
_refine_ls_weighting_scheme calc
_refine_ls_wR_factor_gt 0.1115
_refine_ls_wR_factor_ref 0.1375
_reflns_number_gt 3089
_reflns_number_total 5059
_reflns_threshold_expression >2sigma(I)
_cod_data_source_file c6sc04842k2.cif
_cod_data_source_block 160512_lsw
_cod_depositor_comments 'Adding full bibliography for 1544843.cif.'
_cod_database_code 1544843
_chemical_oxdiff_formula 'c10 h10 n2 o2'
_reflns_odcompleteness_completeness 99.53
_reflns_odcompleteness_iscentric 1
_reflns_odcompleteness_theta 26.32
_olex2_refinement_description
;
1. Fixed Uiso
 At 1.2 times of:
  All C(H) groups, All C(H,H) groups, All C(H,H,H,H) groups
 At 1.5 times of:
  All C(H,H,H) groups
2. Others
 Sof(H14C)=Sof(H14D)=Sof(C15A)=Sof(H15D)=Sof(H15E)=Sof(H15F)=1-FVAR(1)
 Sof(H14A)=Sof(H14B)=Sof(C15)=Sof(H15A)=Sof(H15B)=Sof(H15C)=FVAR(1)
 Sof(C16A)=Sof(H16C)=Sof(H16D)=Sof(C17A)=Sof(H17D)=Sof(H17E)=Sof(H17F)=1-FVAR(2)
 Sof(C16)=Sof(H16A)=Sof(H16B)=Sof(C17)=Sof(H17A)=Sof(H17B)=Sof(H17C)=FVAR(2)
3.a Secondary CH2 refined with riding coordinates:
 C14(H14A,H14B), C14(H14C,H14D), C16(H16A,H16B), C16A(H16C,H16D)
3.b Aromatic/amide H refined with riding coordinates:
 C1(H1), C2(H2), C3(H3), C4(H4), C19(H19), C20(H20), C22(H22), C23(H23),
 C25(H25), C26(H26), C27(H27), C28(H28), C29(H29), C31(H31), C32(H32), C33(H33),
  C34(H34), C35(H35)
3.c Idealised Me refined as rotating group:
 C15(H15A,H15B,H15C), C17(H17A,H17B,H17C), C15A(H15D,H15E,H15F), C17A(H17D,
 H17E,H17F)
;

loop_
_space_group_symop_id
_space_group_symop_operation_xyz
1 'x, y, z'
2 '-x+1/2, y+1/2, -z+1/2'
3 '-x, -y, -z'
4 'x-1/2, -y-1/2, z-1/2'

loop_
_atom_site_label
_atom_site_type_symbol
_atom_site_fract_x
_atom_site_fract_y
_atom_site_fract_z
_atom_site_U_iso_or_equiv
_atom_site_adp_type
_atom_site_occupancy
_atom_site_calc_flag
_atom_site_disorder_assembly
_atom_site_disorder_group
_atom_site_refinement_flags_posn
O1 O 0.3656(2) -0.30346(17) 0.00107(6) 0.0779(5) Uani 1 d . . .
N1 N 0.33353(19) 0.07983(17) -0.06591(6) 0.0550(5) Uani 1 d . . .
N2 N 0.0137(2) 0.2471(2) 0.04804(8) 0.0828(7) Uani 1 d . . .
N3 N 0.2744(3) 0.2823(2) -0.05023(8) 0.0996(9) Uani 1 d . . .
N4 N 0.58345(17) -0.34865(19) -0.19622(6) 0.0563(5) Uani 1 d . . .
C1 C 0.1974(3) -0.2828(3) 0.09159(9) 0.0708(7) Uani 1 d . . .
H1 H 0.2337 -0.3636 0.0898 0.085 Uiso 1 calc . . R
C2 C 0.1195(3) -0.2467(3) 0.12956(9) 0.0783(8) Uani 1 d . . .
H2 H 0.1026 -0.3041 0.1537 0.094 Uiso 1 calc . . R
C3 C 0.0667(3) -0.1274(3) 0.13222(9) 0.0746(8) Uani 1 d . . .
H3 H 0.0154 -0.1049 0.1584 0.089 Uiso 1 calc . . R
C4 C 0.0879(2) -0.0394(3) 0.09686(8) 0.0618(7) Uani 1 d . . .
H4 H 0.0508 0.0412 0.0989 0.074 Uiso 1 calc . . R
C5 C 0.1657(2) -0.0747(2) 0.05851(7) 0.0480(5) Uani 1 d . . .
C6 C 0.2201(2) -0.1960(2) 0.05620(7) 0.0534(6) Uani 1 d . . .
C7 C 0.3019(2) -0.2099(2) 0.01238(7) 0.0529(6) Uani 1 d . . .
C8 C 0.2920(2) -0.0861(2) -0.01165(7) 0.0444(5) Uani 1 d . . .
C9 C 0.21440(19) -0.0052(2) 0.01637(7) 0.0440(5) Uani 1 d B . .
C10 C 0.1962(2) 0.1185(2) 0.00330(7) 0.0490(5) Uani 1 d . . .
C11 C 0.2690(2) 0.1614(2) -0.03737(8) 0.0576(6) Uani 1 d B . .
C12 C 0.3432(2) -0.0416(2) -0.05434(7) 0.0434(5) Uani 1 d . . .
C13 C 0.0970(2) 0.1934(2) 0.02804(8) 0.0580(6) Uani 1 d B . .
C14 C 0.2546(5) 0.3884(3) -0.01765(16) 0.1104(13) Uani 1 d A . .
H14A H 0.2471 0.3539 0.0143 0.132 Uiso 0.560(7) calc A 1 R
H14B H 0.3420 0.4375 -0.0167 0.132 Uiso 0.560(7) calc A 1 R
H14C H 0.2791 0.4641 -0.0346 0.132 Uiso 0.440(7) calc A 2 R
H14D H 0.1533 0.3934 -0.0124 0.132 Uiso 0.440(7) calc A 2 R
C15 C 0.1471(6) 0.4673(6) -0.0254(2) 0.106(2) Uani 0.560(7) d A 1 .
H15A H 0.1564 0.5096 -0.0554 0.159 Uiso 0.560(7) calc A 1 GR
H15B H 0.1483 0.5276 0.0002 0.159 Uiso 0.560(7) calc A 1 GR
H15C H 0.0584 0.4219 -0.0265 0.159 Uiso 0.560(7) calc A 1 GR
C16 C 0.2829(10) 0.3087(7) -0.1029(5) 0.063(3) Uani 0.50(2) d B 1 .
H16A H 0.2239 0.3803 -0.1123 0.076 Uiso 0.50(2) calc B 1 R
H16B H 0.2500 0.2368 -0.1218 0.076 Uiso 0.50(2) calc B 1 R
C17 C 0.4384(14) 0.3355(8) -0.1106(5) 0.099(3) Uani 0.50(2) d B 1 .
H17A H 0.4487 0.3547 -0.1439 0.148 Uiso 0.50(2) calc B 1 GR
H17B H 0.4951 0.2632 -0.1018 0.148 Uiso 0.50(2) calc B 1 GR
H17C H 0.4700 0.4056 -0.0912 0.148 Uiso 0.50(2) calc B 1 GR
C18 C 0.40896(19) -0.1225(2) -0.09011(7) 0.0415(5) Uani 1 d . . .
C19 C 0.3496(2) -0.2386(2) -0.10266(7) 0.0475(5) Uani 1 d . . .
H19 H 0.2702 -0.2671 -0.0874 0.057 Uiso 1 calc . . R
C20 C 0.4068(2) -0.3116(2) -0.13734(7) 0.0487(5) Uani 1 d . . .
H20 H 0.3645 -0.3882 -0.1455 0.058 Uiso 1 calc . . R
C21 C 0.5259(2) -0.2730(2) -0.16025(7) 0.0462(5) Uani 1 d . . .
C22 C 0.5860(2) -0.1578(2) -0.14777(7) 0.0499(6) Uani 1 d . . .
H22 H 0.6668 -0.1305 -0.1625 0.060 Uiso 1 calc . . R
C23 C 0.5271(2) -0.0831(2) -0.11373(7) 0.0472(5) Uani 1 d . . .
H23 H 0.5673 -0.0051 -0.1065 0.057 Uiso 1 calc . . R
C24 C 0.4867(2) -0.4117(2) -0.22937(7) 0.0488(6) Uani 1 d . . .
C25 C 0.3750(2) -0.3460(3) -0.25182(8) 0.0610(7) Uani 1 d . . .
H25 H 0.3642 -0.2611 -0.2454 0.073 Uiso 1 calc . . R
C26 C 0.2792(2) -0.4054(4) -0.28369(9) 0.0784(9) Uani 1 d . . .
H26 H 0.2030 -0.3608 -0.2983 0.094 Uiso 1 calc . . R
C27 C 0.2955(3) -0.5287(4) -0.29382(10) 0.0919(11) Uani 1 d . . .
H27 H 0.2308 -0.5683 -0.3155 0.110 Uiso 1 calc . . R
C28 C 0.4063(3) -0.5946(3) -0.27241(11) 0.0862(9) Uani 1 d . . .
H28 H 0.4179 -0.6788 -0.2799 0.103 Uiso 1 calc . . R
C29 C 0.5018(3) -0.5369(3) -0.23955(9) 0.0653(7) Uani 1 d . . .
H29 H 0.5761 -0.5828 -0.2244 0.078 Uiso 1 calc . . R
C30 C 0.7314(2) -0.3753(2) -0.19588(8) 0.0506(6) Uani 1 d . . .
C31 C 0.7937(2) -0.4042(3) -0.23833(8) 0.0687(8) Uani 1 d . . .
H31 H 0.7389 -0.4008 -0.2673 0.082 Uiso 1 calc . . R
C32 C 0.9347(2) -0.4375(3) -0.23817(10) 0.0811(9) Uani 1 d . . .
H32 H 0.9737 -0.4595 -0.2669 0.097 Uiso 1 calc . . R
C33 C 1.0193(2) -0.4390(3) -0.19636(10) 0.0759(8) Uani 1 d . . .
H33 H 1.1151 -0.4618 -0.1964 0.091 Uiso 1 calc . . R
C34 C 0.9605(2) -0.4065(3) -0.15459(9) 0.0672(7) Uani 1 d . . .
H34 H 1.0175 -0.4049 -0.1261 0.081 Uiso 1 calc . . R
C35 C 0.8171(2) -0.3758(2) -0.15407(8) 0.0588(6) Uani 1 d . . .
H35 H 0.7784 -0.3554 -0.1252 0.071 Uiso 1 calc . . R
C15A C 0.3211(7) 0.3914(7) 0.0228(3) 0.083(2) Uani 0.440(7) d A 2 .
H15D H 0.3105 0.3124 0.0387 0.125 Uiso 0.440(7) calc A 2 GR
H15E H 0.2830 0.4570 0.0418 0.125 Uiso 0.440(7) calc A 2 GR
H15F H 0.4207 0.4070 0.0188 0.125 Uiso 0.440(7) calc A 2 GR
C16A C 0.3831(13) 0.3247(7) -0.0887(5) 0.072(4) Uani 0.50(2) d B 2 .
H16C H 0.4285 0.4042 -0.0805 0.086 Uiso 0.50(2) calc B 2 R
H16D H 0.4555 0.2617 -0.0936 0.086 Uiso 0.50(2) calc B 2 R
C17A C 0.2788(10) 0.3352(12) -0.1303(7) 0.106(4) Uani 0.50(2) d B 2 .
H17D H 0.3285 0.3519 -0.1588 0.159 Uiso 0.50(2) calc B 2 GR
H17E H 0.2136 0.4026 -0.1250 0.159 Uiso 0.50(2) calc B 2 GR
H17F H 0.2265 0.2582 -0.1342 0.159 Uiso 0.50(2) calc B 2 GR

loop_
_atom_site_aniso_label
_atom_site_aniso_U_11
_atom_site_aniso_U_22
_atom_site_aniso_U_33
_atom_site_aniso_U_23
_atom_site_aniso_U_13
_atom_site_aniso_U_12
O1 0.1257(14) 0.0519(12) 0.0581(10) 0.0036(9) 0.0213(10) 0.0253(10)
N1 0.0821(12) 0.0402(12) 0.0441(10) -0.0028(9) 0.0145(9) 0.0078(9)
N2 0.0866(15) 0.0794(17) 0.0842(16) -0.0193(13) 0.0190(13) 0.0214(13)
N3 0.191(3) 0.0410(14) 0.0728(16) 0.0053(12) 0.0582(17) 0.0227(14)
N4 0.0458(10) 0.0725(14) 0.0506(11) -0.0294(10) 0.0032(8) 0.0028(9)
C1 0.0952(18) 0.0636(18) 0.0549(15) 0.0042(14) 0.0149(14) -0.0092(14)
C2 0.0960(19) 0.083(2) 0.0581(16) 0.0077(16) 0.0246(15) -0.0198(17)
C3 0.0745(16) 0.098(2) 0.0539(16) -0.0043(16) 0.0257(13) -0.0156(16)
C4 0.0568(13) 0.0772(19) 0.0525(14) -0.0109(14) 0.0132(11) -0.0016(12)
C5 0.0490(11) 0.0567(15) 0.0387(12) -0.0086(11) 0.0053(9) -0.0081(10)
C6 0.0673(14) 0.0537(16) 0.0395(12) -0.0029(12) 0.0052(10) -0.0100(11)
C7 0.0703(14) 0.0469(15) 0.0420(12) -0.0028(11) 0.0083(11) 0.0025(11)
C8 0.0566(12) 0.0399(13) 0.0371(11) -0.0036(10) 0.0059(9) 0.0000(10)
C9 0.0453(11) 0.0502(15) 0.0363(11) -0.0076(10) 0.0009(9) -0.0008(9)
C10 0.0612(12) 0.0464(14) 0.0397(12) -0.0092(11) 0.0062(10) 0.0063(10)
C11 0.0870(15) 0.0392(14) 0.0474(13) -0.0047(11) 0.0098(12) 0.0101(12)
C12 0.0519(11) 0.0393(13) 0.0387(11) -0.0056(10) 0.0017(9) 0.0004(9)
C13 0.0681(14) 0.0544(16) 0.0512(14) -0.0109(12) 0.0020(12) 0.0071(12)
C14 0.188(4) 0.043(2) 0.107(3) 0.002(2) 0.068(3) 0.013(2)
C15 0.128(5) 0.064(4) 0.123(5) -0.003(3) -0.010(4) 0.037(3)
C16 0.085(5) 0.047(4) 0.058(6) 0.009(4) 0.003(4) 0.013(3)
C17 0.101(7) 0.106(6) 0.091(6) 0.033(5) 0.028(5) 0.003(4)
C18 0.0487(11) 0.0405(13) 0.0351(11) -0.0037(9) 0.0021(9) 0.0030(9)
C19 0.0578(12) 0.0469(14) 0.0389(11) -0.0074(10) 0.0114(9) -0.0010(10)
C20 0.0572(12) 0.0458(14) 0.0436(12) -0.0097(11) 0.0077(10) -0.0055(10)
C21 0.0470(11) 0.0522(15) 0.0395(11) -0.0122(11) 0.0032(9) 0.0028(10)
C22 0.0462(11) 0.0579(15) 0.0465(12) -0.0092(11) 0.0110(9) -0.0038(10)
C23 0.0497(11) 0.0453(14) 0.0463(12) -0.0083(11) 0.0008(10) -0.0046(10)
C24 0.0470(12) 0.0620(16) 0.0383(12) -0.0145(11) 0.0107(9) -0.0060(11)
C25 0.0489(13) 0.088(2) 0.0470(13) -0.0092(13) 0.0089(11) 0.0020(12)
C26 0.0491(14) 0.139(3) 0.0475(15) 0.0002(18) 0.0053(11) -0.0090(16)
C27 0.078(2) 0.140(3) 0.0584(18) -0.023(2) 0.0093(15) -0.048(2)
C28 0.102(2) 0.079(2) 0.079(2) -0.0283(17) 0.0241(18) -0.0380(18)
C29 0.0723(15) 0.0629(18) 0.0619(15) -0.0143(14) 0.0139(12) -0.0083(13)
C30 0.0461(11) 0.0587(15) 0.0475(13) -0.0133(11) 0.0066(10) 0.0005(10)
C31 0.0507(13) 0.109(2) 0.0472(14) -0.0188(14) 0.0075(11) -0.0053(13)
C32 0.0529(14) 0.123(3) 0.0695(18) -0.0284(17) 0.0188(13) -0.0069(15)
C33 0.0473(13) 0.100(2) 0.0814(19) -0.0153(17) 0.0108(13) 0.0021(13)
C34 0.0586(14) 0.082(2) 0.0604(16) -0.0059(14) -0.0035(12) 0.0064(13)
C35 0.0567(13) 0.0731(18) 0.0467(13) -0.0084(12) 0.0042(11) 0.0089(12)
C15A 0.101(5) 0.072(5) 0.080(6) -0.007(4) 0.027(4) -0.008(4)
C16A 0.080(6) 0.044(4) 0.091(8) -0.004(4) 0.002(5) 0.000(4)
C17A 0.113(6) 0.115(8) 0.089(8) 0.003(7) 0.003(6) -0.006(5)

loop_
_atom_type_symbol
_atom_type_description
_atom_type_scat_dispersion_real
_atom_type_scat_dispersion_imag
_atom_type_scat_source
C C 0.0033 0.0016 'International Tables Vol C Tables 4.2.6.8 and 6.1.1.4'
H H 0.0000 0.0000 'International Tables Vol C Tables 4.2.6.8 and 6.1.1.4'
N N 0.0061 0.0033 'International Tables Vol C Tables 4.2.6.8 and 6.1.1.4'
O O 0.0106 0.0060 'International Tables Vol C Tables 4.2.6.8 and 6.1.1.4'

loop_
_geom_angle_atom_site_label_1
_geom_angle_atom_site_label_2
_geom_angle_atom_site_label_3
_geom_angle
C12 N1 C11 120.66(19)
C11 N3 C14 124.6(2)
C11 N3 C16 116.5(3)
C11 N3 C16A 119.4(3)
C14 N3 C16 118.4(3)
C14 N3 C16A 108.0(3)
C16 N3 C16A 38.0(3)
C21 N4 C24 118.29(15)
C30 N4 C21 121.61(16)
C30 N4 C24 119.57(16)
C2 C1 H1 120.8
C2 C1 C6 118.3(3)
C6 C1 H1 120.8
C1 C2 H2 119.6
C3 C2 C1 120.7(3)
C3 C2 H2 119.6
C2 C3 H3 119.2
C2 C3 C4 121.6(2)
C4 C3 H3 119.2
C3 C4 H4 121.0
C5 C4 C3 118.1(3)
C5 C4 H4 121.0
C4 C5 C6 120.0(2)
C4 C5 C9 132.7(2)
C6 C5 C9 107.24(17)
C1 C6 C5 121.2(2)
C1 C6 C7 129.0(2)
C5 C6 C7 109.78(19)
O1 C7 C6 125.5(2)
O1 C7 C8 129.34(19)
C8 C7 C6 105.13(19)
C9 C8 C7 108.58(18)
C12 C8 C7 132.44(19)
C12 C8 C9 119.0(2)
C8 C9 C5 109.22(19)
C10 C9 C5 130.45(18)
C10 C9 C8 120.31(19)
C9 C10 C11 117.24(18)
C9 C10 C13 118.7(2)
C13 C10 C11 123.8(2)
N1 C11 C10 120.9(2)
N3 C11 N1 116.0(2)
N3 C11 C10 123.1(2)
N1 C12 C8 120.98(18)
N1 C12 C18 115.27(18)
C8 C12 C18 123.74(19)
N2 C13 C10 176.2(3)
N3 C14 H14A 107.1
N3 C14 H14B 107.1
N3 C14 H14C 107.3
N3 C14 H14D 107.3
H14A C14 H14B 106.8
H14A C14 H14C 142.7
H14A C14 H14D 75.8
H14B C14 H14C 48.7
H14B C14 H14D 142.8
H14C C14 H14D 106.9
C15 C14 N3 121.0(5)
C15 C14 H14A 107.1
C15 C14 H14B 107.1
C15 C14 H14C 65.8
C15 C14 H14D 41.1
C15A C14 N3 120.0(5)
C15A C14 H14A 40.9
C15A C14 H14B 65.9
C15A C14 H14C 107.3
C15A C14 H14D 107.3
C15A C14 C15 117.5(5)
C14 C15 H15A 109.5
C14 C15 H15B 109.5
C14 C15 H15C 109.5
N3 C16 H16A 110.4
N3 C16 H16B 110.4
N3 C16 C17 106.5(11)
H16A C16 H16B 108.6
C17 C16 H16A 110.4
C17 C16 H16B 110.4
C19 C18 C12 120.73(18)
C23 C18 C12 121.29(19)
C23 C18 C19 117.91(18)
C18 C19 H19 119.6
C20 C19 C18 120.87(19)
C20 C19 H19 119.6
C19 C20 H20 119.4
C19 C20 C21 121.1(2)
C21 C20 H20 119.4
C20 C21 N4 120.64(19)
C20 C21 C22 118.29(18)
C22 C21 N4 121.06(18)
C21 C22 H22 119.6
C23 C22 C21 120.80(19)
C23 C22 H22 119.6
C18 C23 H23 119.5
C22 C23 C18 121.0(2)
C22 C23 H23 119.5
C25 C24 N4 119.3(2)
C29 C24 N4 121.6(2)
C29 C24 C25 119.1(2)
C24 C25 H25 119.8
C24 C25 C26 120.3(3)
C26 C25 H25 119.8
C25 C26 H26 119.9
C27 C26 C25 120.2(3)
C27 C26 H26 119.9
C26 C27 H27 119.9
C26 C27 C28 120.2(3)
C28 C27 H27 119.9
C27 C28 H28 119.8
C27 C28 C29 120.3(3)
C29 C28 H28 119.8
C24 C29 C28 119.9(3)
C24 C29 H29 120.1
C28 C29 H29 120.1
C31 C30 N4 120.17(19)
C35 C30 N4 121.83(18)
C35 C30 C31 117.99(19)
C30 C31 H31 119.6
C32 C31 C30 120.8(2)
C32 C31 H31 119.6
C31 C32 H32 119.5
C31 C32 C33 120.9(2)
C33 C32 H32 119.5
C32 C33 H33 120.6
C34 C33 C32 118.8(2)
C34 C33 H33 120.6
C33 C34 H34 119.6
C33 C34 C35 120.8(2)
C35 C34 H34 119.6
C30 C35 C34 120.6(2)
C30 C35 H35 119.7
C34 C35 H35 119.7
C14 C15A H15D 109.5
C14 C15A H15E 109.5
C14 C15A H15F 109.5
H15D C15A H15E 109.5
H15D C15A H15F 109.5
H15E C15A H15F 109.5
N3 C16A H16C 112.2
N3 C16A H16D 112.2
H16C C16A H16D 109.8
C17A C16A N3 97.6(12)
C17A C16A H16C 112.2
C17A C16A H16D 112.2
C16A C17A H17D 109.5
C16A C17A H17E 109.5
C16A C17A H17F 109.5
H17D C17A H17E 109.5
H17D C17A H17F 109.5
H17E C17A H17F 109.5

loop_
_geom_bond_atom_site_label_1
_geom_bond_atom_site_label_2
_geom_bond_distance
O1 C7 1.214(3)
N1 C11 1.347(3)
N1 C12 1.337(3)
N2 C13 1.141(3)
N3 C11 1.341(3)
N3 C14 1.470(4)
N3 C16 1.502(13)
N3 C16A 1.589(17)
N4 C21 1.419(2)
N4 C24 1.422(3)
N4 C30 1.413(2)
C1 H1 0.9300
C1 C2 1.376(3)
C1 C6 1.379(3)
C2 H2 0.9300
C2 C3 1.369(4)
C3 H3 0.9300
C3 C4 1.384(4)
C4 H4 0.9300
C4 C5 1.382(3)
C5 C6 1.394(3)
C5 C9 1.484(3)
C6 C7 1.488(3)
C7 C8 1.481(3)
C8 C9 1.397(3)
C8 C12 1.393(3)
C9 C10 1.378(3)
C10 C11 1.433(3)
C10 C13 1.433(3)
C12 C18 1.481(3)
C14 H14A 0.9700
C14 H14B 0.9700
C14 H14C 0.9700
C14 H14D 0.9700
C14 C15 1.319(6)
C14 C15A 1.254(7)
C15 H15A 0.9600
C15 H15B 0.9600
C15 H15C 0.9600
C16 H16A 0.9700
C16 H16B 0.9700
C16 C17 1.51(2)
C17 H17A 0.9600
C17 H17B 0.9600
C17 H17C 0.9600
C18 C19 1.393(3)
C18 C23 1.387(3)
C19 H19 0.9300
C19 C20 1.375(3)
C20 H20 0.9300
C20 C21 1.381(3)
C21 C22 1.388(3)
C22 H22 0.9300
C22 C23 1.379(3)
C23 H23 0.9300
C24 C25 1.377(3)
C24 C29 1.375(3)
C25 H25 0.9300
C25 C26 1.378(3)
C26 H26 0.9300
C26 C27 1.356(4)
C27 H27 0.9300
C27 C28 1.360(4)
C28 H28 0.9300
C28 C29 1.384(4)
C29 H29 0.9300
C30 C31 1.385(3)
C30 C35 1.374(3)
C31 H31 0.9300
C31 C32 1.367(3)
C32 H32 0.9300
C32 C33 1.368(3)
C33 H33 0.9300
C33 C34 1.363(3)
C34 H34 0.9300
C34 C35 1.381(3)
C35 H35 0.9300
C15A H15D 0.9600
C15A H15E 0.9600
C15A H15F 0.9600
C16A H16C 0.9700
C16A H16D 0.9700
C16A C17A 1.47(2)
C17A H17D 0.9600
C17A H17E 0.9600
C17A H17F 0.9600

loop_
_geom_torsion_atom_site_label_1
_geom_torsion_atom_site_label_2
_geom_torsion_atom_site_label_3
_geom_torsion_atom_site_label_4
_geom_torsion
O1 C7 C8 C9 -176.1(2)
O1 C7 C8 C12 4.1(4)
N1 C12 C18 C19 -136.4(2)
N1 C12 C18 C23 40.6(3)
N4 C21 C22 C23 178.16(19)
N4 C24 C25 C26 -179.35(18)
N4 C24 C29 C28 -179.3(2)
N4 C30 C31 C32 -176.0(2)
N4 C30 C35 C34 177.7(2)
C1 C2 C3 C4 0.8(4)
C1 C6 C7 O1 -1.2(4)
C1 C6 C7 C8 -179.0(2)
C2 C1 C6 C5 -0.1(3)
C2 C1 C6 C7 178.7(2)
C2 C3 C4 C5 -0.6(4)
C3 C4 C5 C6 0.1(3)
C3 C4 C5 C9 -176.6(2)
C4 C5 C6 C1 0.2(3)
C4 C5 C6 C7 -178.77(18)
C4 C5 C9 C8 179.4(2)
C4 C5 C9 C10 0.6(4)
C5 C6 C7 O1 177.7(2)
C5 C6 C7 C8 -0.1(2)
C5 C9 C10 C11 173.75(19)
C5 C9 C10 C13 -11.6(3)
C6 C1 C2 C3 -0.4(4)
C6 C5 C9 C8 2.3(2)
C6 C5 C9 C10 -176.4(2)
C6 C7 C8 C9 1.6(2)
C6 C7 C8 C12 -178.2(2)
C7 C8 C9 C5 -2.4(2)
C7 C8 C9 C10 176.48(18)
C7 C8 C12 N1 -172.5(2)
C7 C8 C12 C18 8.5(3)
C8 C9 C10 C11 -4.9(3)
C8 C9 C10 C13 169.77(19)
C8 C12 C18 C19 42.7(3)
C8 C12 C18 C23 -140.3(2)
C9 C5 C6 C1 177.7(2)
C9 C5 C6 C7 -1.3(2)
C9 C8 C12 N1 7.7(3)
C9 C8 C12 C18 -171.29(17)
C9 C10 C11 N1 10.2(3)
C9 C10 C11 N3 -171.7(2)
C9 C10 C13 N2 -32(4)
C11 N1 C12 C8 -2.5(3)
C11 N1 C12 C18 176.58(18)
C11 N3 C14 C15 -117.4(5)
C11 N3 C14 C15A 48.2(6)
C11 N3 C16 C17 -99.8(6)
C11 N3 C16A C17A 102.4(5)
C11 C10 C13 N2 143(4)
C12 N1 C11 N3 175.1(2)
C12 N1 C11 C10 -6.6(3)
C12 C8 C9 C5 177.41(17)
C12 C8 C9 C10 -3.7(3)
C12 C18 C19 C20 177.20(18)
C12 C18 C23 C22 -178.57(18)
C13 C10 C11 N1 -164.1(2)
C13 C10 C11 N3 14.0(4)
C14 N3 C11 N1 -159.2(3)
C14 N3 C11 C10 22.6(5)
C14 N3 C16 C17 87.7(6)
C14 N3 C16A C17A -107.5(6)
C16 N3 C11 N1 28.8(5)
C16 N3 C11 C10 -149.4(4)
C16 N3 C14 C15 54.5(7)
C16 N3 C14 C15A -139.9(6)
C16 N3 C16A C17A 5.9(7)
C18 C19 C20 C21 1.0(3)
C19 C18 C23 C22 -1.5(3)
C19 C20 C21 N4 -179.56(19)
C19 C20 C21 C22 -0.7(3)
C20 C21 C22 C23 -0.7(3)
C21 N4 C24 C25 48.3(3)
C21 N4 C24 C29 -131.7(2)
C21 N4 C30 C31 -154.5(2)
C21 N4 C30 C35 26.7(3)
C21 C22 C23 C18 1.8(3)
C23 C18 C19 C20 0.1(3)
C24 N4 C21 C20 39.8(3)
C24 N4 C21 C22 -139.0(2)
C24 N4 C30 C31 34.0(3)
C24 N4 C30 C35 -144.8(2)
C24 C25 C26 C27 -1.1(3)
C25 C24 C29 C28 0.7(3)
C25 C26 C27 C28 0.3(4)
C26 C27 C28 C29 1.0(4)
C27 C28 C29 C24 -1.6(4)
C29 C24 C25 C26 0.6(3)
C30 N4 C21 C20 -131.8(2)
C30 N4 C21 C22 49.4(3)
C30 N4 C24 C25 -139.9(2)
C30 N4 C24 C29 40.1(3)
C30 C31 C32 C33 -2.3(4)
C31 C30 C35 C34 -1.1(4)
C31 C32 C33 C34 0.0(4)
C32 C33 C34 C35 1.8(4)
C33 C34 C35 C30 -1.2(4)
C35 C30 C31 C32 2.9(4)
C16A N3 C11 N1 -14.3(5)
C16A N3 C11 C10 167.4(4)
C16A N3 C14 C15 94.4(6)
C16A N3 C14 C15A -100.0(6)
C16A N3 C16 C17 4.8(6)
